data_7019228
loop_
_publ_author_name
'Li, Junye'
'Wang, Chenggen'
'Li, Xiaoyan'
'Sun, Hongjian'

_publ_section_title
;
 C-Cl bond activation of ortho-chlorinated benzamides by nickel and cobalt
 compounds supported with phosphine ligands.
;
_journal_issue 28
_journal_name_full 'Dalton transactions (Cambridge, England : 2003)'
_journal_page_first 8715
_journal_page_last 8722
_journal_paper_doi 10.1039/c2dt12395a
_journal_volume 41
_journal_year 2012
_chemical_formula_moiety 'C32 H36 Cl Co N2 O2 P2'
_chemical_formula_sum 'C32 H36 Cl Co N2 O2 P2'
_chemical_formula_weight 636.95
_chemical_name_systematic
;
?
;
_space_group_IT_number 14
_symmetry_space_group_name_Hall '-P 2yn'
_symmetry_space_group_name_H-M 'P 1 21/n 1'
_atom_sites_solution_hydrogens geom
_atom_sites_solution_primary direct
_atom_sites_solution_secondary difmap
_audit_creation_method SHELXL-97
_cell_angle_alpha 90.00
_cell_angle_beta 93.90(3)
_cell_angle_gamma 90.00
_cell_formula_units_Z 4
_cell_length_a 10.990(2)
_cell_length_b 14.336(3)
_cell_length_c 19.780(4)
_cell_measurement_temperature 150(2)
_cell_volume 3109.2(11)
_computing_structure_refinement 'SHELXL-97 (Sheldrick, 1997)'
_computing_structure_solution 'SHELXS-97 (Sheldrick, 1990)'
_diffrn_ambient_temperature 150(2)
_diffrn_measured_fraction_theta_full 0.963
_diffrn_measured_fraction_theta_max 0.963
_diffrn_radiation_monochromator graphite
_diffrn_radiation_source 'fine-focus sealed tube'
_diffrn_radiation_type MoK\a
_diffrn_radiation_wavelength 0.71073
_diffrn_reflns_av_R_equivalents 0.0224
_diffrn_reflns_av_sigmaI/netI 0.0166
_diffrn_reflns_limit_h_max 13
_diffrn_reflns_limit_h_min -11
_diffrn_reflns_limit_k_max 17
_diffrn_reflns_limit_k_min -17
_diffrn_reflns_limit_l_max 22
_diffrn_reflns_limit_l_min -23
_diffrn_reflns_number 19749
_diffrn_reflns_theta_full 25.00
_diffrn_reflns_theta_max 25.00
_diffrn_reflns_theta_min 1.76
_exptl_absorpt_coefficient_mu 0.772
_exptl_absorpt_correction_type none
_exptl_crystal_density_diffrn 1.361
_exptl_crystal_density_method 'not measured'
_exptl_crystal_F_000 1328
_exptl_crystal_size_max 0.24
_exptl_crystal_size_mid 0.20
_exptl_crystal_size_min 0.17
_refine_diff_density_max 0.595
_refine_diff_density_min -0.524
_refine_diff_density_rms 0.054
_refine_ls_extinction_method none
_refine_ls_goodness_of_fit_ref 1.085
_refine_ls_hydrogen_treatment constr
_refine_ls_matrix_type full
_refine_ls_number_parameters 367
_refine_ls_number_reflns 5256
_refine_ls_number_restraints 0
_refine_ls_restrained_S_all 1.085
_refine_ls_R_factor_all 0.0383
_refine_ls_R_factor_gt 0.0338
_refine_ls_shift/su_max 0.000
_refine_ls_shift/su_mean 0.000
_refine_ls_structure_factor_coef Fsqd
_refine_ls_weighting_details 'calc w=1/[\s^2^(Fo^2^)+(0.0514P)^2^+2.2235P] where P=(Fo^2^+2Fc^2^)/3'
_refine_ls_weighting_scheme calc
_refine_ls_wR_factor_gt 0.0892
_refine_ls_wR_factor_ref 0.0945
_reflns_number_gt 4816
_reflns_number_total 5256
_reflns_threshold_expression >2sigma(I)
_cod_data_source_file c2dt12395a.txt
_cod_data_source_block sun-7
_cod_original_cell_volume 3109.0(11)
_cod_original_sg_symbol_H-M P2(1)/n
_cod_database_code 7019228

loop_
_symmetry_equiv_pos_as_xyz
'x, y, z'
'-x+1/2, y+1/2, -z+1/2'
'-x, -y, -z'
'x-1/2, -y-1/2, z-1/2'

loop_
_atom_site_label
_atom_site_type_symbol
_atom_site_fract_x
_atom_site_fract_y
_atom_site_fract_z
_atom_site_U_iso_or_equiv
_atom_site_adp_type
_atom_site_occupancy
_atom_site_symmetry_multiplicity
_atom_site_calc_flag
_atom_site_refinement_flags
Co1 Co 0.47585(2) 0.228040(18) 0.291714(14) 0.02011(10) Uani 1 1 d .
P1 P 0.33308(6) 0.11606(4) 0.28101(3) 0.03053(15) Uani 1 1 d .
P2 P 0.61066(5) 0.34628(4) 0.28939(3) 0.02189(14) Uani 1 1 d .
Cl1 Cl 0.07434(6) 0.31185(6) 0.36808(4) 0.0509(2) Uani 1 1 d .
N1 N 0.60779(18) 0.13972(13) 0.28375(10) 0.0279(4) Uani 1 1 d .
N2 N 0.43658(16) 0.25901(12) 0.39264(9) 0.0223(4) Uani 1 1 d .
O1 O 0.71110(18) 0.05885(13) 0.20398(10) 0.0435(5) Uani 1 1 d .
O2 O 0.34211(13) 0.31766(10) 0.30135(8) 0.0253(3) Uani 1 1 d .
C1 C 0.4768(2) 0.23274(14) 0.19577(12) 0.0240(5) Uani 1 1 d .
C2 C 0.4099(2) 0.29303(16) 0.15188(12) 0.0275(5) Uani 1 1 d .
H2A H 0.3490 0.3322 0.1686 0.033 Uiso 1 1 calc R
C3 C 0.4331(2) 0.29531(17) 0.08355(12) 0.0313(5) Uani 1 1 d .
H3A H 0.3894 0.3378 0.0541 0.038 Uiso 1 1 calc R
C4 C 0.5189(2) 0.23663(17) 0.05765(13) 0.0340(5) Uani 1 1 d .
H4A H 0.5334 0.2388 0.0109 0.041 Uiso 1 1 calc R
C5 C 0.5833(2) 0.17477(16) 0.10046(12) 0.0306(5) Uani 1 1 d .
H5A H 0.6410 0.1333 0.0831 0.037 Uiso 1 1 calc R
C6 C 0.5626(2) 0.17397(15) 0.16908(12) 0.0260(5) Uani 1 1 d .
C7 C 0.6353(2) 0.11788(16) 0.21974(12) 0.0303(5) Uani 1 1 d .
C8 C 0.6767(2) 0.09754(16) 0.33871(13) 0.0340(6) Uani 1 1 d .
C9 C 0.8036(3) 0.1075(2) 0.34591(15) 0.0444(7) Uani 1 1 d .
H9A H 0.8445 0.1424 0.3135 0.053 Uiso 1 1 calc R
C10 C 0.8698(3) 0.0664(2) 0.40033(18) 0.0578(8) Uani 1 1 d .
H10A H 0.9558 0.0739 0.4050 0.069 Uiso 1 1 calc R
C11 C 0.8125(3) 0.0148(2) 0.44759(17) 0.0592(9) Uani 1 1 d .
H11A H 0.8587 -0.0138 0.4843 0.071 Uiso 1 1 calc R
C12 C 0.6879(3) 0.0052(2) 0.44116(15) 0.0549(8) Uani 1 1 d .
H12A H 0.6478 -0.0300 0.4737 0.066 Uiso 1 1 calc R
C13 C 0.6200(3) 0.04658(19) 0.38738(14) 0.0439(7) Uani 1 1 d .
H13A H 0.5338 0.0399 0.3839 0.053 Uiso 1 1 calc R
C14 C 0.1663(3) 0.3992(2) 0.40409(14) 0.0422(7) Uani 1 1 d .
C15 C 0.1111(3) 0.4751(2) 0.43395(15) 0.0560(9) Uani 1 1 d .
H15A H 0.0248 0.4782 0.4349 0.067 Uiso 1 1 calc R
C16 C 0.1833(4) 0.5453(2) 0.46200(16) 0.0619(10) Uani 1 1 d .
H16A H 0.1462 0.5974 0.4820 0.074 Uiso 1 1 calc R
C17 C 0.3094(3) 0.5414(2) 0.46156(15) 0.0558(8) Uani 1 1 d .
H17A H 0.3574 0.5914 0.4803 0.067 Uiso 1 1 calc R
C18 C 0.3652(3) 0.46605(18) 0.43430(14) 0.0425(7) Uani 1 1 d .
H18A H 0.4517 0.4623 0.4358 0.051 Uiso 1 1 calc R
C19 C 0.2915(2) 0.39290(17) 0.40343(12) 0.0338(6) Uani 1 1 d .
C20 C 0.35571(19) 0.31770(15) 0.36664(11) 0.0235(4) Uani 1 1 d .
C21 C 0.4561(2) 0.24262(14) 0.46299(11) 0.0228(4) Uani 1 1 d .
C22 C 0.5724(2) 0.21984(16) 0.49040(13) 0.0301(5) Uani 1 1 d .
H22A H 0.6381 0.2157 0.4617 0.036 Uiso 1 1 calc R
C23 C 0.5929(2) 0.20323(19) 0.55898(13) 0.0373(6) Uani 1 1 d .
H23A H 0.6727 0.1873 0.5768 0.045 Uiso 1 1 calc R
C24 C 0.4997(3) 0.20931(19) 0.60203(14) 0.0407(6) Uani 1 1 d .
H24A H 0.5150 0.1996 0.6494 0.049 Uiso 1 1 calc R
C25 C 0.3842(3) 0.2297(2) 0.57495(15) 0.0479(7) Uani 1 1 d .
H25A H 0.3189 0.2334 0.6039 0.057 Uiso 1 1 calc R
C26 C 0.3619(2) 0.2447(2) 0.50681(14) 0.0391(6) Uani 1 1 d .
H26A H 0.2809 0.2567 0.4891 0.047 Uiso 1 1 calc R
C27 C 0.3807(3) 0.00497(18) 0.24845(15) 0.0489(8) Uani 1 1 d .
H27A H 0.4419 -0.0231 0.2806 0.059 Uiso 1 1 calc R
H27B H 0.4160 0.0144 0.2048 0.059 Uiso 1 1 calc R
H27C H 0.3100 -0.0366 0.2423 0.059 Uiso 1 1 calc R
C28 C 0.2610(2) 0.08271(18) 0.35780(14) 0.0381(6) Uani 1 1 d .
H28A H 0.2215 0.1373 0.3765 0.046 Uiso 1 1 calc R
H28B H 0.3231 0.0586 0.3913 0.046 Uiso 1 1 calc R
H28C H 0.1999 0.0343 0.3469 0.046 Uiso 1 1 calc R
C29 C 0.2036(3) 0.1495(2) 0.22489(16) 0.0499(8) Uani 1 1 d .
H29A H 0.2283 0.1531 0.1783 0.060 Uiso 1 1 calc R
H29B H 0.1736 0.2106 0.2385 0.060 Uiso 1 1 calc R
H29C H 0.1386 0.1031 0.2274 0.060 Uiso 1 1 calc R
C30 C 0.7224(2) 0.34446(17) 0.22609(13) 0.0319(5) Uani 1 1 d .
H30A H 0.6805 0.3460 0.1808 0.038 Uiso 1 1 calc R
H30B H 0.7713 0.2874 0.2312 0.038 Uiso 1 1 calc R
H30C H 0.7759 0.3990 0.2321 0.038 Uiso 1 1 calc R
C31 C 0.7054(2) 0.36494(17) 0.36684(12) 0.0308(5) Uani 1 1 d .
H31A H 0.7577 0.3104 0.3759 0.037 Uiso 1 1 calc R
H31B H 0.6534 0.3742 0.4046 0.037 Uiso 1 1 calc R
H31C H 0.7563 0.4203 0.3618 0.037 Uiso 1 1 calc R
C32 C 0.5364(2) 0.45771(15) 0.27399(14) 0.0320(5) Uani 1 1 d .
H32A H 0.4801 0.4697 0.3094 0.038 Uiso 1 1 calc R
H32B H 0.4909 0.4566 0.2296 0.038 Uiso 1 1 calc R
H32C H 0.5980 0.5072 0.2746 0.038 Uiso 1 1 calc R

loop_
_atom_site_aniso_label
_atom_site_aniso_U_11
_atom_site_aniso_U_22
_atom_site_aniso_U_33
_atom_site_aniso_U_23
_atom_site_aniso_U_13
_atom_site_aniso_U_12
Co1 0.02323(16) 0.01790(16) 0.01935(17) -0.00109(10) 0.00246(12) -0.00037(10)
P1 0.0405(3) 0.0278(3) 0.0231(3) 0.0000(2) -0.0001(3) -0.0134(2)
P2 0.0221(3) 0.0196(3) 0.0244(3) -0.0007(2) 0.0048(2) -0.0011(2)
Cl1 0.0322(3) 0.0682(5) 0.0535(5) 0.0156(4) 0.0104(3) 0.0047(3)
N1 0.0374(10) 0.0221(9) 0.0242(10) -0.0013(7) 0.0024(8) 0.0085(8)
N2 0.0221(9) 0.0204(8) 0.0247(10) 0.0001(7) 0.0041(8) -0.0006(7)
O1 0.0548(11) 0.0405(10) 0.0356(11) -0.0085(8) 0.0055(9) 0.0243(9)
O2 0.0236(7) 0.0278(8) 0.0248(9) 0.0023(6) 0.0025(6) 0.0031(6)
C1 0.0251(10) 0.0225(10) 0.0245(12) -0.0018(8) 0.0021(9) -0.0046(8)
C2 0.0260(11) 0.0275(11) 0.0291(13) 0.0011(9) 0.0023(10) -0.0011(9)
C3 0.0330(12) 0.0371(13) 0.0235(13) 0.0084(10) -0.0006(10) -0.0055(10)
C4 0.0370(13) 0.0405(13) 0.0253(13) -0.0008(10) 0.0076(11) -0.0092(10)
C5 0.0316(12) 0.0315(12) 0.0296(13) -0.0072(10) 0.0084(10) -0.0041(9)
C6 0.0302(11) 0.0240(11) 0.0235(12) -0.0032(9) 0.0005(9) -0.0032(9)
C7 0.0363(12) 0.0268(11) 0.0279(13) -0.0041(9) 0.0032(10) 0.0063(10)
C8 0.0468(14) 0.0258(11) 0.0288(13) -0.0070(9) -0.0013(11) 0.0144(10)
C9 0.0487(16) 0.0433(15) 0.0400(16) -0.0060(12) -0.0068(13) 0.0116(12)
C10 0.0568(19) 0.063(2) 0.050(2) -0.0112(16) -0.0195(16) 0.0224(16)
C11 0.084(2) 0.0515(18) 0.0385(18) -0.0047(14) -0.0185(17) 0.0329(17)
C12 0.084(2) 0.0463(16) 0.0336(17) 0.0060(12) -0.0006(16) 0.0244(16)
C13 0.0564(17) 0.0418(15) 0.0333(15) 0.0041(11) 0.0023(13) 0.0148(12)
C14 0.0440(15) 0.0535(16) 0.0301(14) 0.0119(12) 0.0102(12) 0.0206(13)
C15 0.0645(19) 0.076(2) 0.0294(16) 0.0102(15) 0.0150(15) 0.0420(18)
C16 0.087(2) 0.068(2) 0.0315(17) -0.0047(15) 0.0046(17) 0.047(2)
C17 0.085(2) 0.0476(17) 0.0339(17) -0.0090(13) -0.0038(16) 0.0258(16)
C18 0.0618(17) 0.0349(13) 0.0320(15) 0.0012(11) 0.0124(13) 0.0213(12)
C19 0.0416(13) 0.0362(13) 0.0245(13) 0.0058(10) 0.0083(11) 0.0146(11)
C20 0.0224(10) 0.0267(11) 0.0220(12) 0.0007(9) 0.0052(9) -0.0010(8)
C21 0.0277(11) 0.0209(10) 0.0199(11) -0.0007(8) 0.0011(9) -0.0006(8)
C22 0.0258(11) 0.0317(12) 0.0329(14) 0.0018(9) 0.0035(10) -0.0008(9)
C23 0.0333(13) 0.0490(15) 0.0284(14) 0.0068(11) -0.0069(11) -0.0033(11)
C24 0.0528(16) 0.0471(15) 0.0215(13) 0.0046(11) -0.0015(12) 0.0010(12)
C25 0.0475(16) 0.0660(19) 0.0319(15) 0.0157(13) 0.0157(13) 0.0157(14)
C26 0.0290(12) 0.0529(15) 0.0363(15) 0.0147(12) 0.0080(11) 0.0101(11)
C27 0.082(2) 0.0299(13) 0.0356(16) -0.0105(11) 0.0124(15) -0.0187(13)
C28 0.0434(14) 0.0362(13) 0.0350(14) 0.0018(11) 0.0048(12) -0.0156(11)
C29 0.0447(15) 0.0587(18) 0.0443(18) 0.0118(14) -0.0113(13) -0.0276(14)
C30 0.0294(12) 0.0344(12) 0.0332(14) -0.0023(10) 0.0116(10) -0.0068(10)
C31 0.0316(12) 0.0318(12) 0.0288(13) -0.0022(10) 0.0011(10) -0.0090(9)
C32 0.0353(12) 0.0210(11) 0.0402(15) 0.0030(10) 0.0056(11) -0.0008(9)

loop_
_atom_type_symbol
_atom_type_description
_atom_type_scat_dispersion_real
_atom_type_scat_dispersion_imag
_atom_type_scat_source
C C 0.0033 0.0016 'International Tables Vol C Tables 4.2.6.8 and 6.1.1.4'
H H 0.0000 0.0000 'International Tables Vol C Tables 4.2.6.8 and 6.1.1.4'
N N 0.0061 0.0033 'International Tables Vol C Tables 4.2.6.8 and 6.1.1.4'
O O 0.0106 0.0060 'International Tables Vol C Tables 4.2.6.8 and 6.1.1.4'
P P 0.1023 0.0942 'International Tables Vol C Tables 4.2.6.8 and 6.1.1.4'
Cl Cl 0.1484 0.1585 'International Tables Vol C Tables 4.2.6.8 and 6.1.1.4'
Co Co 0.3494 0.9721 'International Tables Vol C Tables 4.2.6.8 and 6.1.1.4'

loop_
_geom_angle_atom_site_label_1
_geom_angle_atom_site_label_2
_geom_angle_atom_site_label_3
_geom_angle
C1 Co1 N1 83.52(9)
C1 Co1 O2 97.37(8)
N1 Co1 O2 179.11(7)
C1 Co1 N2 161.71(8)
N1 Co1 N2 114.51(8)
O2 Co1 N2 64.60(7)
C1 Co1 P1 88.99(7)
N1 Co1 P1 92.70(6)
O2 Co1 P1 87.38(5)
N2 Co1 P1 93.03(5)
C1 Co1 P2 84.53(7)
N1 Co1 P2 89.61(6)
O2 Co1 P2 90.41(5)
N2 Co1 P2 92.18(5)
P1 Co1 P2 172.84(3)
C1 Co1 C20 129.28(9)
N1 Co1 C20 146.98(8)
O2 Co1 C20 32.13(7)
N2 Co1 C20 32.53(7)
P1 Co1 C20 91.76(6)
P2 Co1 C20 89.99(5)
C27 P1 C29 104.46(16)
C27 P1 C28 102.61(13)
C29 P1 C28 102.28(14)
C27 P1 Co1 116.50(11)
C29 P1 Co1 112.57(9)
C28 P1 Co1 116.69(9)
C32 P2 C31 103.80(12)
C32 P2 C30 102.44(12)
C31 P2 C30 102.03(12)
C32 P2 Co1 112.20(8)
C31 P2 Co1 115.75(8)
C30 P2 Co1 118.72(8)
C7 N1 C8 118.38(19)
C7 N1 Co1 116.19(16)
C8 N1 Co1 125.43(15)
C20 N2 C21 123.31(18)
C20 N2 Co1 86.60(14)
C21 N2 Co1 150.05(14)
C20 O2 Co1 93.48(13)
C6 C1 C2 118.6(2)
C6 C1 Co1 113.98(17)
C2 C1 Co1 127.17(17)
C3 C2 C1 119.6(2)
C4 C3 C2 121.2(2)
C5 C4 C3 119.6(2)
C4 C5 C6 119.4(2)
C5 C6 C1 121.6(2)
C5 C6 C7 123.4(2)
C1 C6 C7 114.9(2)
O1 C7 N1 125.9(2)
O1 C7 C6 122.8(2)
N1 C7 C6 111.26(19)
C13 C8 C9 118.3(3)
C13 C8 N1 121.0(2)
C9 C8 N1 120.8(2)
C10 C9 C8 120.1(3)
C11 C10 C9 120.9(3)
C12 C11 C10 119.3(3)
C11 C12 C13 120.5(3)
C8 C13 C12 120.8(3)
C19 C14 C15 121.1(3)
C19 C14 Cl1 120.2(2)
C15 C14 Cl1 118.7(2)
C16 C15 C14 119.1(3)
C15 C16 C17 121.1(3)
C18 C17 C16 120.5(3)
C17 C18 C19 119.2(3)
C14 C19 C18 118.8(2)
C14 C19 C20 123.6(3)
C18 C19 C20 117.3(2)
O2 C20 N2 115.09(19)
O2 C20 C19 117.30(19)
N2 C20 C19 127.0(2)
O2 C20 Co1 54.38(10)
N2 C20 Co1 60.87(12)
C19 C20 Co1 166.15(16)
C22 C21 C26 117.6(2)
C22 C21 N2 119.7(2)
C26 C21 N2 122.6(2)
C23 C22 C21 120.4(2)
C24 C23 C22 121.2(2)
C25 C24 C23 118.5(3)
C26 C25 C24 121.0(3)
C25 C26 C21 121.1(2)

loop_
_geom_bond_atom_site_label_1
_geom_bond_atom_site_label_2
_geom_bond_distance
Co1 C1 1.900(2)
Co1 N1 1.9394(18)
Co1 O2 1.9711(15)
Co1 N2 2.1180(19)
Co1 P1 2.2446(7)
Co1 P2 2.2538(7)
Co1 C20 2.420(2)
P1 C27 1.808(3)
P1 C29 1.809(3)
P1 C28 1.824(3)
P2 C32 1.810(2)
P2 C31 1.813(3)
P2 C30 1.813(2)
Cl1 C14 1.732(3)
N1 C7 1.358(3)
N1 C8 1.417(3)
N2 C20 1.304(3)
N2 C21 1.413(3)
O1 C7 1.242(3)
O2 C20 1.290(3)
C1 C6 1.395(3)
C1 C2 1.398(3)
C2 C3 1.393(3)
C3 C4 1.387(4)
C4 C5 1.387(4)
C5 C6 1.391(3)
C6 C7 1.476(3)
C8 C13 1.389(4)
C8 C9 1.399(4)
C9 C10 1.389(4)
C10 C11 1.377(5)
C11 C12 1.373(5)
C12 C13 1.390(4)
C14 C19 1.380(4)
C14 C15 1.396(4)
C15 C16 1.374(5)
C16 C17 1.388(5)
C17 C18 1.371(4)
C18 C19 1.436(4)
C19 C20 1.503(3)
C21 C22 1.394(3)
C21 C26 1.395(3)
C22 C23 1.380(4)
C23 C24 1.379(4)
C24 C25 1.375(4)
C25 C26 1.370(4)
